data_1507351
loop_
_publ_author_name
'Hale, Karl J.'
'Domostoj, Mathias M.'
'Tocher, Derek A.'
'Irving, Ed'
'Scheinmann, Feodor'

_publ_section_title
;
 Enantiospecific formal total synthesis of the tumor and GSK-3 beta
 inhibiting alkaloid, (-)-agelastatin A.
;
_journal_issue 16
_journal_name_full 'Organic letters'
_journal_page_first 2927
_journal_page_last 2930
_journal_paper_doi 10.1021/ol035036l
_journal_volume 5
_journal_year 2003
_chemical_formula_sum 'C16 H28 N2 O6 S Si'
_chemical_formula_weight 404.55
_chemical_name_systematic
;
 ?
;
_space_group_IT_number 19
_symmetry_cell_setting orthorhombic
_symmetry_space_group_name_Hall 'P 2ac 2ab'
_symmetry_space_group_name_H-M 'P 21 21 21'
_atom_sites_solution_hydrogens geom
_atom_sites_solution_primary direct
_atom_sites_solution_secondary difmap
_audit_creation_method SHELXL-97
_cell_angle_alpha 90.00
_cell_angle_beta 90.00
_cell_angle_gamma 90.00
_cell_formula_units_Z 4
_cell_length_a 6.334(2)
_cell_length_b 10.812(4)
_cell_length_c 31.745(12)
_cell_measurement_temperature 150(2)
_cell_volume 2174.0(13)
_computing_cell_refinement 'Bruker SAINT'
_computing_data_collection 'Bruker SMART'
_computing_data_reduction 'Bruker SAINT'
_computing_structure_refinement 'SHELXL-97 (Sheldrick, 1997)'
_computing_structure_solution 'SHELXS-97 (Sheldrick, 1990)'
_diffrn_ambient_temperature 150(2)
_diffrn_measured_fraction_theta_full 0.996
_diffrn_measured_fraction_theta_max 0.943
_diffrn_measurement_device_type 'Bruker SMART APEX diffractometer'
_diffrn_measurement_method '\w rotation with narrow frames'
_diffrn_radiation_monochromator graphite
_diffrn_radiation_source 'fine-focus sealed tube'
_diffrn_radiation_type MoK\a
_diffrn_radiation_wavelength 0.71073
_diffrn_reflns_av_R_equivalents 0.0997
_diffrn_reflns_av_sigmaI/netI 0.1081
_diffrn_reflns_limit_h_max 8
_diffrn_reflns_limit_h_min -8
_diffrn_reflns_limit_k_max 14
_diffrn_reflns_limit_k_min -14
_diffrn_reflns_limit_l_max 41
_diffrn_reflns_limit_l_min -41
_diffrn_reflns_number 17159
_diffrn_reflns_theta_full 26.00
_diffrn_reflns_theta_max 28.49
_diffrn_reflns_theta_min 1.99
_diffrn_standards_number 0
_exptl_absorpt_coefficient_mu 0.235
_exptl_absorpt_correction_T_max 0.9814
_exptl_absorpt_correction_T_min 0.9077
_exptl_absorpt_correction_type multi-scan
_exptl_crystal_colour colourless
_exptl_crystal_density_diffrn 1.236
_exptl_crystal_density_method 'not measured'
_exptl_crystal_description needle
_exptl_crystal_F_000 864
_exptl_crystal_size_max 0.42
_exptl_crystal_size_mid 0.22
_exptl_crystal_size_min 0.08
_refine_diff_density_max 1.007
_refine_diff_density_min -0.646
_refine_diff_density_rms 0.118
_refine_ls_abs_structure_details 'Flack H D (1983), Acta Cryst. A39, 876-881'
_refine_ls_abs_structure_Flack 0.0(2)
_refine_ls_extinction_method none
_refine_ls_goodness_of_fit_ref 1.117
_refine_ls_hydrogen_treatment mixed
_refine_ls_matrix_type full
_refine_ls_number_parameters 244
_refine_ls_number_reflns 5096
_refine_ls_number_restraints 0
_refine_ls_restrained_S_all 1.117
_refine_ls_R_factor_all 0.1326
_refine_ls_R_factor_gt 0.1119
_refine_ls_shift/su_max 0.004
_refine_ls_shift/su_mean 0.001
_refine_ls_structure_factor_coef Fsqd
_refine_ls_weighting_details 'calc w=1/[\s^2^(Fo^2^)+(0.0472P)^2^+11.5798P] where P=(Fo^2^+2Fc^2^)/3'
_refine_ls_weighting_scheme calc
_refine_ls_wR_factor_gt 0.2249
_refine_ls_wR_factor_ref 0.2344
_reflns_number_gt 4174
_reflns_number_total 5096
_reflns_threshold_expression I>2\s(I)
_cod_data_source_file ol035036lsi20030609_060233.cif
_cod_data_source_block str0121
_cod_original_cell_volume 2173.9(14)
_cod_original_sg_symbol_H-M P2(1)2(1)2(1)
_cod_database_code 1507351

loop_
_symmetry_equiv_pos_as_xyz
'x, y, z'
'-x+1/2, -y, z+1/2'
'-x, y+1/2, -z+1/2'
'x+1/2, -y+1/2, -z'

loop_
_atom_site_label
_atom_site_type_symbol
_atom_site_fract_x
_atom_site_fract_y
_atom_site_fract_z
_atom_site_U_iso_or_equiv
_atom_site_adp_type
_atom_site_occupancy
_atom_site_symmetry_multiplicity
_atom_site_calc_flag
_atom_site_refinement_flags
S1 S 0.7947(3) 0.70405(13) 0.06118(5) 0.0192(3) Uani 1 1 d .
Si2 Si 0.5054(4) 1.01360(16) 0.13409(7) 0.0328(5) Uani 1 1 d .
O1 O 0.9225(8) 0.7780(4) 0.03368(16) 0.0300(12) Uani 1 1 d .
O2 O 0.8991(8) 0.6344(4) 0.09357(15) 0.0248(11) Uani 1 1 d .
O3 O 0.0409(7) 0.3883(4) 0.03380(15) 0.0230(10) Uani 1 1 d .
O4 O -0.0526(8) 0.3146(4) 0.09666(16) 0.0308(12) Uani 1 1 d .
O5 O 0.1910(9) 0.4154(4) 0.15746(14) 0.0302(11) Uani 1 1 d .
O6 O 0.3825(8) 0.5796(4) 0.13554(15) 0.0276(11) Uani 1 1 d .
N1 N 0.6746(9) 0.6072(5) 0.03018(17) 0.0191(11) Uani 1 1 d .
H1N H 0.632(17) 0.639(10) 0.005(3) 0.080 Uiso 1 1 d .
N2 N 0.2407(8) 0.4487(4) 0.08846(17) 0.0165(11) Uani 1 1 d .
C1 C 0.651(2) 1.1299(8) 0.1671(3) 0.069(4) Uani 1 1 d .
H1A H 0.5507 1.1887 0.1792 0.104 Uiso 1 1 calc R
H1B H 0.7528 1.1746 0.1494 0.104 Uiso 1 1 calc R
H1C H 0.7269 1.0872 0.1897 0.104 Uiso 1 1 calc R
C2 C 0.3627(18) 1.0929(9) 0.0911(3) 0.069(3) Uani 1 1 d .
H2A H 0.2754 1.1592 0.1029 0.103 Uiso 1 1 calc R
H2B H 0.2724 1.0333 0.0764 0.103 Uiso 1 1 calc R
H2C H 0.4647 1.1281 0.0712 0.103 Uiso 1 1 calc R
C3 C 0.3121(17) 0.9234(8) 0.1663(3) 0.051(2) Uani 1 1 d .
H3A H 0.3864 0.8816 0.1893 0.077 Uiso 1 1 calc R
H3B H 0.2426 0.8616 0.1484 0.077 Uiso 1 1 calc R
H3C H 0.2058 0.9796 0.1780 0.077 Uiso 1 1 calc R
C4 C 0.7106(13) 0.9050(5) 0.1111(2) 0.0291(16) Uani 1 1 d .
H4A H 0.8097 0.9524 0.0932 0.035 Uiso 1 1 calc R
H4B H 0.7926 0.8664 0.1342 0.035 Uiso 1 1 calc R
C5 C 0.6034(10) 0.8030(6) 0.0845(2) 0.0223(13) Uani 1 1 d .
H5A H 0.5169 0.8417 0.0621 0.027 Uiso 1 1 calc R
H5B H 0.5084 0.7537 0.1027 0.027 Uiso 1 1 calc R
C6 C 0.5580(9) 0.4996(5) 0.04562(19) 0.0154(12) Uani 1 1 d .
H6 H 0.6273 0.4645 0.0713 0.018 Uiso 1 1 calc R
C7 C 0.5548(10) 0.4053(5) 0.0104(2) 0.0196(13) Uani 1 1 d .
H7 H 0.6757 0.3602 0.0015 0.024 Uiso 1 1 calc R
C8 C 0.3682(10) 0.3924(5) -0.0066(2) 0.0188(13) Uani 1 1 d .
H8 H 0.3400 0.3412 -0.0303 0.023 Uiso 1 1 calc R
C9 C 0.2045(12) 0.4674(5) 0.0155(2) 0.0232(14) Uani 1 1 d .
H9 H 0.1436 0.5329 -0.0031 0.028 Uiso 1 1 calc R
C10 C 0.3216(10) 0.5227(5) 0.05371(17) 0.0163(12) Uani 1 1 d .
H10 H 0.2898 0.6126 0.0574 0.020 Uiso 1 1 calc R
C11 C 0.0683(11) 0.3773(5) 0.0755(2) 0.0216(14) Uani 1 1 d .
C12 C 0.2762(10) 0.4877(5) 0.1289(2) 0.0240(14) Uani 1 1 d .
C13 C 0.1941(16) 0.4504(7) 0.2023(2) 0.0378(19) Uani 1 1 d .
C14 C 0.073(2) 0.3443(9) 0.2227(3) 0.063(3) Uani 1 1 d .
H14A H -0.0680 0.3382 0.2099 0.094 Uiso 1 1 calc R
H14B H 0.0584 0.3597 0.2530 0.094 Uiso 1 1 calc R
H14C H 0.1492 0.2666 0.2182 0.094 Uiso 1 1 calc R
C15 C 0.0667(19) 0.5693(9) 0.2070(3) 0.061(3) Uani 1 1 d .
H15A H 0.1407 0.6371 0.1928 0.091 Uiso 1 1 calc R
H15B H 0.0505 0.5890 0.2370 0.091 Uiso 1 1 calc R
H15C H -0.0729 0.5581 0.1942 0.091 Uiso 1 1 calc R
C16 C 0.4173(15) 0.4625(9) 0.2187(3) 0.049(2) Uani 1 1 d .
H16A H 0.5002 0.3906 0.2099 0.073 Uiso 1 1 calc R
H16B H 0.4148 0.4667 0.2496 0.073 Uiso 1 1 calc R
H16C H 0.4815 0.5380 0.2074 0.073 Uiso 1 1 calc R

loop_
_atom_site_aniso_label
_atom_site_aniso_U_11
_atom_site_aniso_U_22
_atom_site_aniso_U_33
_atom_site_aniso_U_23
_atom_site_aniso_U_13
_atom_site_aniso_U_12
S1 0.0209(7) 0.0087(6) 0.0279(8) 0.0011(6) 0.0017(7) -0.0007(6)
Si2 0.0522(13) 0.0113(8) 0.0348(11) -0.0012(8) 0.0073(10) 0.0060(9)
O1 0.028(3) 0.016(2) 0.047(3) 0.001(2) 0.012(2) -0.013(2)
O2 0.025(3) 0.013(2) 0.036(3) -0.0023(19) -0.009(2) 0.0055(19)
O3 0.017(2) 0.015(2) 0.037(3) -0.0040(19) -0.003(2) 0.0000(18)
O4 0.029(3) 0.012(2) 0.051(3) 0.006(2) 0.002(2) -0.004(2)
O5 0.044(3) 0.018(2) 0.028(3) 0.0023(19) 0.002(2) -0.009(2)
O6 0.037(3) 0.019(2) 0.027(3) -0.003(2) 0.000(2) -0.011(2)
N1 0.025(3) 0.012(2) 0.020(3) 0.003(2) -0.003(2) 0.000(2)
N2 0.009(3) 0.013(2) 0.027(3) 0.000(2) 0.003(2) 0.0020(18)
C1 0.119(11) 0.025(4) 0.064(6) -0.023(4) 0.030(7) -0.038(6)
C2 0.082(8) 0.050(6) 0.074(7) 0.008(5) 0.005(6) 0.044(6)
C3 0.062(6) 0.039(5) 0.052(5) -0.001(4) 0.015(5) 0.001(5)
C4 0.033(4) 0.008(3) 0.047(4) -0.003(3) 0.003(4) -0.005(3)
C5 0.019(3) 0.012(3) 0.036(4) -0.002(3) 0.001(3) 0.006(3)
C6 0.011(3) 0.006(2) 0.030(3) 0.004(2) 0.001(2) -0.002(2)
C7 0.021(3) 0.014(3) 0.024(3) -0.004(2) 0.000(3) 0.008(2)
C8 0.027(3) 0.008(3) 0.022(3) -0.003(2) 0.001(3) 0.004(2)
C9 0.033(4) 0.011(3) 0.025(3) 0.003(2) -0.002(3) 0.000(3)
C10 0.027(3) 0.007(2) 0.015(3) 0.001(2) 0.002(3) -0.003(2)
C11 0.024(3) 0.003(2) 0.038(4) -0.005(2) 0.011(3) 0.000(2)
C12 0.018(3) 0.013(3) 0.041(4) 0.004(3) 0.008(3) 0.002(3)
C13 0.056(5) 0.024(3) 0.033(4) 0.005(3) 0.014(4) 0.002(4)
C14 0.106(9) 0.048(5) 0.035(5) 0.010(4) 0.024(6) -0.017(6)
C15 0.091(9) 0.052(5) 0.039(5) -0.013(4) 0.019(5) 0.016(6)
C16 0.054(6) 0.050(5) 0.043(5) -0.005(4) -0.010(4) 0.002(4)

loop_
_atom_type_symbol
_atom_type_description
_atom_type_scat_dispersion_real
_atom_type_scat_dispersion_imag
_atom_type_scat_source
C C 0.0033 0.0016 'International Tables Vol C Tables 4.2.6.8 and 6.1.1.4'
H H 0.0000 0.0000 'International Tables Vol C Tables 4.2.6.8 and 6.1.1.4'
N N 0.0061 0.0033 'International Tables Vol C Tables 4.2.6.8 and 6.1.1.4'
O O 0.0106 0.0060 'International Tables Vol C Tables 4.2.6.8 and 6.1.1.4'
Si Si 0.0817 0.0704 'International Tables Vol C Tables 4.2.6.8 and 6.1.1.4'
S S 0.1246 0.1234 'International Tables Vol C Tables 4.2.6.8 and 6.1.1.4'

loop_
_geom_angle_atom_site_label_1
_geom_angle_atom_site_label_2
_geom_angle_atom_site_label_3
_geom_angle
O1 S1 O2 117.9(3)
O1 S1 N1 104.7(3)
O2 S1 N1 108.1(3)
O1 S1 C5 107.6(3)
O2 S1 C5 109.4(3)
N1 S1 C5 108.7(3)
C2 Si2 C3 109.0(5)
C2 Si2 C1 110.0(5)
C3 Si2 C1 111.5(4)
C2 Si2 C4 109.7(4)
C3 Si2 C4 109.6(4)
C1 Si2 C4 106.9(5)
C11 O3 C9 110.6(5)
C12 O5 C13 120.6(5)
C6 N1 S1 123.1(4)
C12 N2 C11 125.0(5)
C12 N2 C10 118.9(5)
C11 N2 C10 110.8(5)
C5 C4 Si2 110.5(5)
C4 C5 S1 110.9(5)
N1 C6 C7 107.1(5)
N1 C6 C10 114.7(5)
C7 C6 C10 102.7(5)
C8 C7 C6 112.9(5)
C7 C8 C9 112.1(6)
O3 C9 C8 111.2(5)
O3 C9 C10 104.8(5)
C8 C9 C10 104.3(6)
N2 C10 C6 112.3(5)
N2 C10 C9 102.3(5)
C6 C10 C9 105.9(5)
O4 C11 O3 120.7(6)
O4 C11 N2 129.2(6)
O3 C11 N2 110.0(5)
O6 C12 O5 126.3(7)
O6 C12 N2 120.3(6)
O5 C12 N2 113.3(6)
O5 C13 C16 111.6(7)
O5 C13 C15 107.7(7)
C16 C13 C15 112.9(8)
O5 C13 C14 102.0(6)
C16 C13 C14 113.0(8)
C15 C13 C14 109.0(8)

loop_
_geom_bond_atom_site_label_1
_geom_bond_atom_site_label_2
_geom_bond_distance
S1 O1 1.434(5)
S1 O2 1.436(5)
S1 N1 1.626(5)
S1 C5 1.778(6)
Si2 C2 1.848(10)
Si2 C3 1.870(9)
Si2 C1 1.880(9)
Si2 C4 1.898(7)
O3 C11 1.340(8)
O3 C9 1.464(8)
O4 C11 1.223(8)
O5 C12 1.314(8)
O5 C13 1.474(9)
O6 C12 1.218(8)
N1 C6 1.463(7)
N2 C12 1.369(8)
N2 C11 1.399(8)
N2 C10 1.456(7)
C4 C5 1.546(9)
C6 C7 1.514(8)
C6 C10 1.539(8)
C7 C8 1.306(9)
C8 C9 1.491(9)
C9 C10 1.542(8)
C13 C16 1.513(13)
C13 C15 1.524(12)
C13 C14 1.526(11)

loop_
_geom_torsion_atom_site_label_1
_geom_torsion_atom_site_label_2
_geom_torsion_atom_site_label_3
_geom_torsion_atom_site_label_4
_geom_torsion
O1 S1 N1 C6 168.3(5)
O2 S1 N1 C6 41.8(6)
C5 S1 N1 C6 -76.9(5)
C2 Si2 C4 C5 -62.6(6)
C3 Si2 C4 C5 57.1(6)
C1 Si2 C4 C5 178.2(5)
Si2 C4 C5 S1 177.8(3)
O1 S1 C5 C4 -61.8(5)
O2 S1 C5 C4 67.5(5)
N1 S1 C5 C4 -174.7(4)
S1 N1 C6 C7 -155.2(4)
S1 N1 C6 C10 91.6(6)
N1 C6 C7 C8 -109.2(6)
C10 C6 C7 C8 12.0(7)
C6 C7 C8 C9 -4.3(8)
C11 O3 C9 C8 103.2(6)
C11 O3 C9 C10 -8.8(6)
C7 C8 C9 O3 -117.8(6)
C7 C8 C9 C10 -5.4(7)
C12 N2 C10 C6 80.3(6)
C11 N2 C10 C6 -124.2(5)
C12 N2 C10 C9 -166.6(5)
C11 N2 C10 C9 -11.1(6)
N1 C6 C10 N2 -147.7(5)
C7 C6 C10 N2 96.5(5)
N1 C6 C10 C9 101.4(5)
C7 C6 C10 C9 -14.4(6)
O3 C9 C10 N2 11.6(6)
C8 C9 C10 N2 -105.3(5)
O3 C9 C10 C6 129.4(5)
C8 C9 C10 C6 12.5(6)
C9 O3 C11 O4 -179.9(5)
C9 O3 C11 N2 2.1(7)
C12 N2 C11 O4 -17.9(10)
C10 N2 C11 O4 -171.5(6)
C12 N2 C11 O3 159.9(5)
C10 N2 C11 O3 6.2(7)
C13 O5 C12 O6 8.5(11)
C13 O5 C12 N2 -173.5(6)
C11 N2 C12 O6 -155.3(6)
C10 N2 C12 O6 -3.6(9)
C11 N2 C12 O5 26.5(8)
C10 N2 C12 O5 178.3(5)
C12 O5 C13 C16 -61.3(9)
C12 O5 C13 C15 63.0(10)
C12 O5 C13 C14 177.8(7)

loop_
_cod_related_entry_id
_cod_related_entry_database
_cod_related_entry_code
1 ChemSpider 8867968
